data_4002960
loop_
_publ_author_name
'Ward, Jonathan S.'
'Kukhta, Nadzeya A.'
'dos Santos, Paloma L.'
'Congrave, Daniel G.'
'Batsanov, Andrei S.'
'Monkman, Andrew P.'
'Bryce, Martin R.'

_publ_section_title
;
 Delayed Blue Fluorescence via Upper-Triplet State Crossing from C--C
 Bonded Donor--Acceptor Charge Transfer Molecules with Azatriangulene
 Cores
;
_journal_issue 17
_journal_name_full 'Chemistry of Materials'
_journal_page_first 6684
_journal_paper_doi 10.1021/acs.chemmater.9b01184
_journal_volume 31
_journal_year 2019
_chemical_formula_moiety 'C48 H36 N4, C H2 Cl2'
_chemical_formula_sum 'C49 H38 Cl2 N4'
_chemical_formula_weight 753.73
_space_group_crystal_system monoclinic
_space_group_IT_number 14
_space_group_name_Hall '-P 2ybc'
_space_group_name_H-M_alt 'P 1 21/c 1'
_symmetry_space_group_name_Hall '-P 2ybc'
_symmetry_space_group_name_H-M 'P 1 21/c 1'
_atom_sites_solution_hydrogens geom
_atom_sites_solution_primary direct
_atom_sites_solution_secondary difmap
_audit_creation_date 2017-09-04
_audit_creation_method
;
Olex2 1.2-beta
(compiled 2017.08.10 svn.r3458 for OlexSys, GUI svn.r5381)
;
_cell_angle_alpha 90
_cell_angle_beta 90.9808(18)
_cell_angle_gamma 90
_cell_formula_units_Z 4
_cell_length_a 12.8917(6)
_cell_length_b 15.4364(7)
_cell_length_c 18.9628(8)
_cell_measurement_reflns_used 9276
_cell_measurement_temperature 120(2)
_cell_measurement_theta_max 30.05
_cell_measurement_theta_min 2.31
_cell_volume 3773.1(3)
_computing_cell_refinement 'SAINT v8.38A (Bruker, 2017)'
_computing_data_collection 'APEX3 v.2016.1-0 (Bruker, 2016)'
_computing_data_reduction 'SAINT v8.38A (Bruker, 2017)'
_computing_molecular_graphics 'Olex2 (Dolomanov et al., 2009)'
_computing_publication_material 'Olex2 (Dolomanov et al., 2009)'
_computing_structure_refinement 'ShelXL 2016/6 multi-CPU (Sheldrick, 2015)'
_computing_structure_solution 'ShelXS 2013/1 (Sheldrick, 2008)'
_diffrn_ambient_temperature 120
_diffrn_detector_area_resol_mean 10.4
_diffrn_detector_type 'Bruker PHOTON 100 CMOS'
_diffrn_measured_fraction_theta_full 0.999
_diffrn_measured_fraction_theta_max 0.999
_diffrn_measurement_device '3-circle area detector diffractometer'
_diffrn_measurement_device_type 'Bruker D8 Venture'
_diffrn_measurement_method '\f and \w scans'
_diffrn_radiation_monochromator 'focusing mirrors'
_diffrn_radiation_probe x-ray
_diffrn_radiation_type MoK\a
_diffrn_radiation_wavelength 0.71073
_diffrn_reflns_av_R_equivalents 0.0501
_diffrn_reflns_av_unetI/netI 0.0380
_diffrn_reflns_Laue_measured_fraction_full 0.999
_diffrn_reflns_Laue_measured_fraction_max 0.999
_diffrn_reflns_limit_h_max 16
_diffrn_reflns_limit_h_min -16
_diffrn_reflns_limit_k_max 20
_diffrn_reflns_limit_k_min -20
_diffrn_reflns_limit_l_max 24
_diffrn_reflns_limit_l_min -24
_diffrn_reflns_number 70500
_diffrn_reflns_point_group_measured_fraction_full 0.999
_diffrn_reflns_point_group_measured_fraction_max 0.999
_diffrn_reflns_theta_full 25.242
_diffrn_reflns_theta_max 27.500
_diffrn_reflns_theta_min 2.148
_diffrn_source 'microfocus sealed X-ray tube'
_diffrn_source_type 'Incoatec I\mS microsource'
_diffrn_standards_number 0
_exptl_absorpt_coefficient_mu 0.214
_exptl_absorpt_correction_T_max 1.0000
_exptl_absorpt_correction_T_min 0.9277
_exptl_absorpt_correction_type multi-scan
_exptl_absorpt_process_details
'SADABS-2016/2 (Bruker,2016/2) was used for absorption correction. wR2(int) was 0.1540 before and 0.0524 after correction. The Ratio of minimum to maximum transmission is 0.9277. The \l/2 correction factor is Not present.'
_exptl_crystal_colour colourless
_exptl_crystal_colour_primary colourless
_exptl_crystal_density_diffrn 1.327
_exptl_crystal_description trapetsoid
_exptl_crystal_F_000 1576
_exptl_crystal_size_max 0.487
_exptl_crystal_size_mid 0.227
_exptl_crystal_size_min 0.12
_refine_diff_density_max 0.398
_refine_diff_density_min -0.902
_refine_diff_density_rms 0.054
_refine_ls_extinction_coef 0.0017(5)
_refine_ls_extinction_expression Fc^*^=kFc[1+0.001xFc^2^\l^3^/sin(2\q)]^-1/4^
_refine_ls_extinction_method 'SHELXL-2016/6 (Sheldrick, 2015)'
_refine_ls_goodness_of_fit_ref 1.022
_refine_ls_hydrogen_treatment mixed
_refine_ls_matrix_type full
_refine_ls_number_parameters 527
_refine_ls_number_reflns 8657
_refine_ls_number_restraints 0
_refine_ls_restrained_S_all 1.022
_refine_ls_R_factor_all 0.0655
_refine_ls_R_factor_gt 0.0475
_refine_ls_shift/su_max 0.000
_refine_ls_shift/su_mean 0.000
_refine_ls_structure_factor_coef Fsqd
_refine_ls_weighting_details 'w=1/[\s^2^(Fo^2^)+(0.0540P)^2^+3.2300P] where P=(Fo^2^+2Fc^2^)/3'
_refine_ls_weighting_scheme calc
_refine_ls_wR_factor_gt 0.1181
_refine_ls_wR_factor_ref 0.1289
_reflns_Friedel_coverage 0.000
_reflns_number_gt 6780
_reflns_number_total 8657
_reflns_threshold_expression 'I > 2\s(I)'
_cod_data_source_file 1a.cif
_cod_data_source_block 1a_17s194
_cod_depositor_comments
;
The following automatic conversions were performed:

'_diffrn_radiation_probe' value 'X-ray' changed to 'x-ray' according
to
/home/data/users/saulius/crontab/automatic-downloads/current/ACS/lib/dictionaries/cif_core.dic
dictionary named 'cif_core.dic' version 2.4.2 from 2011-04-26.

Automatic conversion script
Id: cif_fix_values 4973 2017-02-22 13:04:09Z antanas 
;
_cod_database_code 4002960
_shelx_shelxl_version_number 2016/6
_shelx_space_group_comment
;
The symmetry employed for this shelxl refinement is uniquely defined
by the following loop, which should always be used as a source of
symmetry information in preference to the above space-group names.
They are only intended as comments.
;
_shelx_estimated_absorpt_t_max 0.975
_shelx_estimated_absorpt_t_min 0.903
_olex2_refinement_description
;
1. Fixed Uiso
 At 1.2 times of:
  All C(H) groups, All C(H,H) groups
2. Others
 Uiso(H4A)=Uiso(H4B)=Uiso(H4C)=FVAR(1)
 Uiso(H5A)=Uiso(H5B)=Uiso(H5C)=FVAR(2)
 Uiso(H6A)=Uiso(H6B)=Uiso(H6C)=FVAR(3)
 Uiso(H7A)=Uiso(H7B)=Uiso(H7C)=FVAR(4)
 Uiso(H8A)=Uiso(H8B)=Uiso(H8C)=FVAR(5)
 Uiso(H9A)=Uiso(H9B)=Uiso(H9C)=FVAR(6)
 Fixed Sof: Cl2(0.84) C10(0.84) H10A(0.84) H10B(0.84) Cl2'(0.16) C10'(0.16)
 H10C(0.16) H10D(0.16)
3.a Secondary CH2 refined with riding coordinates:
 C10(H10A,H10B), C10'(H10C,H10D)
3.b Aromatic/amide H refined with riding coordinates:
 C13(H13), C14(H14), C15(H15), C16(H16), C23(H23), C24(H24), C25(H25),
 C26(H26), C33(H33), C34(H34), C35(H35), C36(H36), C42(H42), C46(H46), C48(H48),
  C52(H52), C54(H54), C58(H58)
3.c Idealised Me refined as rotating group:
 C4(H4A,H4B,H4C), C5(H5A,H5B,H5C), C6(H6A,H6B,H6C), C7(H7A,H7B,H7C), C8(H8A,
 H8B,H8C), C9(H9A,H9B,H9C)
;

loop_
_space_group_symop_operation_xyz
'x, y, z'
'-x, y+1/2, -z+1/2'
'-x, -y, -z'
'x, -y-1/2, z-1/2'

loop_
_atom_site_label
_atom_site_type_symbol
_atom_site_fract_x
_atom_site_fract_y
_atom_site_fract_z
_atom_site_U_iso_or_equiv
_atom_site_adp_type
_atom_site_occupancy
_atom_site_site_symmetry_order
_atom_site_calc_flag
_atom_site_refinement_flags_posn
_atom_site_refinement_flags_occupancy
_atom_site_disorder_assembly
_atom_site_disorder_group
N1 N -0.14420(12) 0.91734(11) 0.77645(8) 0.0270(4) Uani 1 1 d . . . .
N2 N 0.56302(13) 0.93492(10) 0.72635(9) 0.0276(4) Uani 1 1 d . . . .
N3 N 0.38129(12) 0.48025(12) 0.34301(8) 0.0286(4) Uani 1 1 d . . . .
N4 N 0.16788(10) 0.73157(8) 0.57216(7) 0.0113(3) Uani 1 1 d . . . .
C1 C -0.16014(13) 0.95993(12) 0.72801(9) 0.0197(4) Uani 1 1 d . . . .
C2 C 0.56624(13) 0.86894(11) 0.75355(9) 0.0187(3) Uani 1 1 d . . . .
C3 C 0.29848(13) 0.45295(12) 0.34142(8) 0.0190(4) Uani 1 1 d . . . .
C4 C 0.15007(13) 0.86078(11) 0.75984(8) 0.0172(3) Uani 1 1 d . . . .
H4A H 0.097394 0.905679 0.766515 0.026(3) Uiso 1 1 calc GR . . .
H4B H 0.207662 0.869908 0.793416 0.026(3) Uiso 1 1 calc GR . . .
H4C H 0.119288 0.803639 0.767820 0.026(3) Uiso 1 1 calc GR . . .
C5 C 0.24782(13) 0.95225(11) 0.67180(9) 0.0176(3) Uani 1 1 d . . . .
H5A H 0.270634 0.955402 0.622838 0.023(3) Uiso 1 1 calc GR . . .
H5B H 0.308302 0.955791 0.703691 0.023(3) Uiso 1 1 calc GR . . .
H5C H 0.200704 1.000525 0.681299 0.023(3) Uiso 1 1 calc GR . . .
C6 C 0.33981(14) 0.50379(11) 0.59283(9) 0.0197(4) Uani 1 1 d . . . .
H6A H 0.281165 0.492881 0.623819 0.026(3) Uiso 1 1 calc GR . . .
H6B H 0.404683 0.501583 0.620482 0.026(3) Uiso 1 1 calc GR . . .
H6C H 0.341185 0.459532 0.555810 0.026(3) Uiso 1 1 calc GR . . .
C7 C 0.41928(13) 0.61086(13) 0.50897(9) 0.0213(4) Uani 1 1 d . . . .
H7A H 0.419029 0.566977 0.471620 0.028(3) Uiso 1 1 calc GR . . .
H7B H 0.484793 0.607700 0.535829 0.028(3) Uiso 1 1 calc GR . . .
H7C H 0.411991 0.668526 0.487847 0.028(3) Uiso 1 1 calc GR . . .
C8 C -0.12205(12) 0.69124(11) 0.48641(9) 0.0176(3) Uani 1 1 d . . . .
H8A H -0.121362 0.662000 0.532282 0.023(3) Uiso 1 1 calc GR . . .
H8B H -0.135963 0.648791 0.448997 0.023(3) Uiso 1 1 calc GR . . .
H8C H -0.176379 0.735656 0.485506 0.023(3) Uiso 1 1 calc GR . . .
C9 C -0.01725(14) 0.78001(11) 0.40192(8) 0.0184(3) Uani 1 1 d . . . .
H9A H -0.068954 0.826542 0.401972 0.026(3) Uiso 1 1 calc GR . . .
H9B H -0.035255 0.737960 0.364977 0.026(3) Uiso 1 1 calc GR . . .
H9C H 0.051369 0.804504 0.392835 0.026(3) Uiso 1 1 calc GR . . .
C11 C -0.14040(12) 0.99621(10) 0.60145(9) 0.0148(3) Uani 1 1 d . . . .
C12 C -0.18291(12) 1.01433(11) 0.66779(9) 0.0171(3) Uani 1 1 d . . . .
C13 C -0.25193(13) 1.08355(12) 0.67648(10) 0.0227(4) Uani 1 1 d . . . .
H13 H -0.278778 1.096110 0.721692 0.027 Uiso 1 1 calc R . . .
C14 C -0.28065(14) 1.13342(12) 0.61883(11) 0.0253(4) Uani 1 1 d . . . .
H14 H -0.326965 1.180696 0.624392 0.030 Uiso 1 1 calc R . . .
C15 C -0.24184(14) 1.11440(12) 0.55294(10) 0.0232(4) Uani 1 1 d . . . .
H15 H -0.262885 1.148075 0.513279 0.028 Uiso 1 1 calc R . . .
C16 C -0.17261(13) 1.04669(11) 0.54437(9) 0.0189(3) Uani 1 1 d . . . .
H16 H -0.146741 1.034561 0.498811 0.023 Uiso 1 1 calc R . . .
C21 C 0.51059(12) 0.71614(10) 0.76909(8) 0.0133(3) Uani 1 1 d . . . .
C22 C 0.57437(12) 0.78643(11) 0.78892(8) 0.0159(3) Uani 1 1 d . . . .
C23 C 0.65053(13) 0.77733(12) 0.84204(9) 0.0218(4) Uani 1 1 d . . . .
H23 H 0.693667 0.824967 0.854640 0.026 Uiso 1 1 calc R . . .
C24 C 0.66253(14) 0.69854(12) 0.87602(9) 0.0236(4) Uani 1 1 d . . . .
H24 H 0.713019 0.692281 0.912749 0.028 Uiso 1 1 calc R . . .
C25 C 0.60093(13) 0.62891(12) 0.85646(9) 0.0203(4) Uani 1 1 d . . . .
H25 H 0.609147 0.574928 0.879962 0.024 Uiso 1 1 calc R . . .
C26 C 0.52720(12) 0.63739(11) 0.80272(8) 0.0161(3) Uani 1 1 d . . . .
H26 H 0.487359 0.588369 0.788690 0.019 Uiso 1 1 calc R . . .
C31 C 0.11124(12) 0.45886(10) 0.36982(8) 0.0137(3) Uani 1 1 d . . . .
C32 C 0.19481(13) 0.41832(11) 0.33610(8) 0.0168(3) Uani 1 1 d . . . .
C33 C 0.17987(15) 0.34505(12) 0.29382(9) 0.0227(4) Uani 1 1 d . . . .
H33 H 0.237459 0.317612 0.272609 0.027 Uiso 1 1 calc R . . .
C34 C 0.08060(16) 0.31263(12) 0.28298(9) 0.0250(4) Uani 1 1 d . . . .
H34 H 0.070127 0.261453 0.255966 0.030 Uiso 1 1 calc R . . .
C35 C -0.00311(14) 0.35517(11) 0.31171(9) 0.0216(4) Uani 1 1 d . . . .
H35 H -0.071525 0.335387 0.301532 0.026 Uiso 1 1 calc R . . .
C36 C 0.01194(13) 0.42661(11) 0.35534(8) 0.0170(3) Uani 1 1 d . . . .
H36 H -0.046383 0.453990 0.375670 0.020 Uiso 1 1 calc R . . .
C41 C -0.06143(12) 0.92746(10) 0.59307(8) 0.0146(3) Uani 1 1 d . . . .
C42 C 0.02430(12) 0.92341(10) 0.63796(8) 0.0141(3) Uani 1 1 d . . . .
H42 H 0.031448 0.965565 0.674215 0.017 Uiso 1 1 calc R . . .
C43 C 0.10026(12) 0.86013(10) 0.63204(8) 0.0122(3) Uani 1 1 d . . . .
C44 C 0.19085(12) 0.86569(10) 0.68375(8) 0.0130(3) Uani 1 1 d . . . .
C45 C 0.26644(12) 0.79235(10) 0.67282(8) 0.0125(3) Uani 1 1 d . . . .
C46 C 0.35191(12) 0.78887(10) 0.71888(8) 0.0140(3) Uani 1 1 d . . . .
H46 H 0.359877 0.832794 0.753638 0.017 Uiso 1 1 calc R . . .
C47 C 0.42549(12) 0.72378(11) 0.71577(8) 0.0139(3) Uani 1 1 d . . . .
C48 C 0.41237(12) 0.66153(10) 0.66352(8) 0.0138(3) Uani 1 1 d . . . .
H48 H 0.462026 0.616291 0.660254 0.017 Uiso 1 1 calc R . . .
C49 C 0.32917(12) 0.66291(10) 0.61571(8) 0.0123(3) Uani 1 1 d . . . .
C50 C 0.32785(12) 0.59410(10) 0.55882(8) 0.0124(3) Uani 1 1 d . . . .
C51 C 0.22769(11) 0.59805(10) 0.51570(8) 0.0117(3) Uani 1 1 d . . . .
C52 C 0.21133(12) 0.53263(10) 0.46678(8) 0.0129(3) Uani 1 1 d . . . .
H52 H 0.260472 0.486874 0.464682 0.015 Uiso 1 1 calc R . . .
C53 C 0.12648(12) 0.53072(10) 0.42063(8) 0.0133(3) Uani 1 1 d . . . .
C54 C 0.05556(12) 0.59803(10) 0.42604(8) 0.0134(3) Uani 1 1 d . . . .
H54 H -0.003315 0.598511 0.395215 0.016 Uiso 1 1 calc R . . .
C55 C 0.06736(12) 0.66477(10) 0.47481(8) 0.0122(3) Uani 1 1 d . . . .
C56 C -0.01551(12) 0.73427(10) 0.47447(8) 0.0131(3) Uani 1 1 d . . . .
C57 C 0.00447(12) 0.80012(10) 0.53252(8) 0.0125(3) Uani 1 1 d . . . .
C58 C -0.06865(12) 0.86553(10) 0.54005(8) 0.0142(3) Uani 1 1 d . . . .
H58 H -0.125693 0.867967 0.507727 0.017 Uiso 1 1 calc R . . .
C59 C 0.09114(11) 0.79676(10) 0.57898(8) 0.0112(3) Uani 1 1 d . . . .
C60 C 0.25418(11) 0.72900(10) 0.62009(8) 0.0115(3) Uani 1 1 d . . . .
C61 C 0.15465(11) 0.66530(10) 0.52106(8) 0.0109(3) Uani 1 1 d . . . .
Cl1 Cl 0.66105(6) 0.80032(6) 0.58810(4) 0.0659(2) Uani 1 1 d . . . .
Cl2 Cl 0.46974(6) 0.88291(8) 0.54069(5) 0.0694(3) Uani 0.84 1 d . P A 1
C10 C 0.6010(2) 0.8993(2) 0.56256(15) 0.0416(7) Uani 0.84 1 d . P A 1
H10A H 0.606909 0.941447 0.601747 0.050 Uiso 0.84 1 calc R P A 1
H10B H 0.637138 0.923672 0.521416 0.050 Uiso 0.84 1 calc R P A 1
Cl2' Cl 0.5496(5) 0.9424(3) 0.5386(2) 0.0593(12) Uani 0.16 1 d . P A 2
C10' C 0.5350(12) 0.8333(10) 0.5605(8) 0.040(3) Uani 0.16 1 d . P A 2
H10C H 0.510753 0.799333 0.519165 0.048 Uiso 0.16 1 calc R P A 2
H10D H 0.484898 0.826234 0.599063 0.048 Uiso 0.16 1 calc R P A 2

loop_
_atom_site_aniso_label
_atom_site_aniso_U_11
_atom_site_aniso_U_22
_atom_site_aniso_U_33
_atom_site_aniso_U_23
_atom_site_aniso_U_13
_atom_site_aniso_U_12
N1 0.0233(8) 0.0345(9) 0.0231(8) 0.0016(7) 0.0013(6) 0.0037(7)
N2 0.0294(9) 0.0190(8) 0.0344(9) 0.0005(7) 0.0003(7) -0.0001(7)
N3 0.0194(8) 0.0418(10) 0.0245(8) -0.0078(7) 0.0009(6) 0.0060(7)
N4 0.0108(6) 0.0122(6) 0.0108(6) -0.0017(5) -0.0018(5) 0.0015(5)
C1 0.0148(8) 0.0246(9) 0.0198(8) -0.0055(7) 0.0029(6) 0.0019(7)
C2 0.0156(8) 0.0186(9) 0.0218(8) -0.0058(7) -0.0023(6) -0.0013(7)
C3 0.0214(9) 0.0216(9) 0.0139(8) -0.0031(6) 0.0001(6) 0.0083(7)
C4 0.0173(8) 0.0209(9) 0.0136(7) -0.0034(6) 0.0000(6) 0.0025(7)
C5 0.0157(8) 0.0142(8) 0.0228(8) -0.0021(6) -0.0036(6) -0.0005(6)
C6 0.0238(9) 0.0146(8) 0.0204(8) -0.0015(6) -0.0075(7) 0.0036(7)
C7 0.0145(8) 0.0310(10) 0.0184(8) -0.0075(7) 0.0017(6) -0.0002(7)
C8 0.0133(8) 0.0191(8) 0.0204(8) -0.0013(7) -0.0032(6) 0.0010(6)
C9 0.0234(9) 0.0187(8) 0.0130(7) -0.0003(6) -0.0021(6) 0.0057(7)
C11 0.0098(7) 0.0139(8) 0.0208(8) -0.0014(6) -0.0001(6) 0.0008(6)
C12 0.0138(7) 0.0169(8) 0.0205(8) -0.0012(6) 0.0010(6) 0.0004(6)
C13 0.0175(8) 0.0229(9) 0.0280(9) -0.0028(7) 0.0068(7) 0.0039(7)
C14 0.0172(8) 0.0188(9) 0.0401(11) 0.0029(8) 0.0069(7) 0.0073(7)
C15 0.0174(8) 0.0213(9) 0.0308(10) 0.0099(7) 0.0021(7) 0.0033(7)
C16 0.0149(8) 0.0197(9) 0.0221(8) 0.0032(7) 0.0028(6) 0.0021(7)
C21 0.0104(7) 0.0171(8) 0.0123(7) -0.0044(6) -0.0018(6) 0.0024(6)
C22 0.0151(8) 0.0159(8) 0.0167(8) -0.0032(6) -0.0017(6) 0.0016(6)
C23 0.0188(8) 0.0206(9) 0.0256(9) -0.0076(7) -0.0085(7) -0.0021(7)
C24 0.0199(9) 0.0285(10) 0.0219(9) -0.0034(7) -0.0119(7) 0.0036(7)
C25 0.0217(9) 0.0186(9) 0.0204(8) -0.0003(7) -0.0032(7) 0.0059(7)
C26 0.0143(7) 0.0154(8) 0.0185(8) -0.0037(6) -0.0011(6) 0.0001(6)
C31 0.0191(8) 0.0120(8) 0.0098(7) 0.0014(6) -0.0024(6) 0.0014(6)
C32 0.0215(8) 0.0168(8) 0.0120(7) 0.0008(6) -0.0017(6) 0.0029(7)
C33 0.0345(10) 0.0180(9) 0.0155(8) -0.0039(7) 0.0014(7) 0.0055(7)
C34 0.0422(11) 0.0167(9) 0.0161(8) -0.0062(7) -0.0021(7) -0.0040(8)
C35 0.0281(9) 0.0196(9) 0.0168(8) 0.0000(7) -0.0063(7) -0.0091(7)
C36 0.0202(8) 0.0176(8) 0.0130(7) 0.0008(6) -0.0012(6) -0.0021(7)
C41 0.0135(7) 0.0132(8) 0.0170(7) 0.0006(6) 0.0015(6) 0.0020(6)
C42 0.0143(7) 0.0135(8) 0.0146(7) -0.0027(6) 0.0009(6) 0.0004(6)
C43 0.0110(7) 0.0130(8) 0.0126(7) 0.0004(6) 0.0006(6) -0.0007(6)
C44 0.0119(7) 0.0133(8) 0.0140(7) -0.0036(6) -0.0008(6) 0.0008(6)
C45 0.0118(7) 0.0126(7) 0.0131(7) -0.0006(6) 0.0003(6) 0.0001(6)
C46 0.0139(7) 0.0138(8) 0.0142(7) -0.0037(6) -0.0017(6) -0.0010(6)
C47 0.0108(7) 0.0162(8) 0.0148(7) -0.0009(6) -0.0018(6) -0.0018(6)
C48 0.0120(7) 0.0136(8) 0.0156(7) -0.0009(6) -0.0004(6) 0.0020(6)
C49 0.0127(7) 0.0120(7) 0.0122(7) -0.0009(6) -0.0007(6) -0.0002(6)
C50 0.0110(7) 0.0133(8) 0.0128(7) -0.0027(6) -0.0017(5) 0.0010(6)
C51 0.0109(7) 0.0139(8) 0.0103(7) 0.0011(6) 0.0004(5) -0.0003(6)
C52 0.0135(7) 0.0128(8) 0.0124(7) -0.0008(6) 0.0007(6) 0.0025(6)
C53 0.0156(7) 0.0131(8) 0.0112(7) -0.0003(6) 0.0000(6) -0.0014(6)
C54 0.0124(7) 0.0157(8) 0.0120(7) -0.0006(6) -0.0023(6) -0.0007(6)
C55 0.0122(7) 0.0136(8) 0.0109(7) 0.0005(6) 0.0003(5) 0.0011(6)
C56 0.0123(7) 0.0144(8) 0.0126(7) -0.0007(6) -0.0024(6) 0.0026(6)
C57 0.0120(7) 0.0141(8) 0.0115(7) 0.0006(6) 0.0003(5) -0.0007(6)
C58 0.0113(7) 0.0167(8) 0.0146(7) 0.0006(6) -0.0018(6) 0.0011(6)
C59 0.0103(7) 0.0107(7) 0.0127(7) 0.0015(6) 0.0015(5) 0.0003(6)
C60 0.0099(7) 0.0146(8) 0.0100(7) 0.0005(6) -0.0001(5) -0.0005(6)
C61 0.0114(7) 0.0115(7) 0.0100(7) -0.0006(6) 0.0007(5) -0.0010(6)
Cl1 0.0543(4) 0.0861(6) 0.0578(4) -0.0038(4) 0.0165(3) 0.0248(4)
Cl2 0.0284(4) 0.1028(8) 0.0766(6) -0.0167(5) -0.0055(4) -0.0069(4)
C10 0.0246(13) 0.064(2) 0.0357(14) -0.0007(14) -0.0025(11) -0.0044(13)
Cl2' 0.094(4) 0.039(2) 0.046(2) -0.0003(18) 0.016(2) -0.013(2)
C10' 0.038(8) 0.037(8) 0.046(8) 0.006(6) 0.015(6) -0.002(6)

loop_
_atom_type_symbol
_atom_type_description
_atom_type_scat_dispersion_real
_atom_type_scat_dispersion_imag
_atom_type_scat_source
C C 0.0033 0.0016 'International Tables Vol C Tables 4.2.6.8 and 6.1.1.4'
H H 0.0000 0.0000 'International Tables Vol C Tables 4.2.6.8 and 6.1.1.4'
Cl Cl 0.1484 0.1585 'International Tables Vol C Tables 4.2.6.8 and 6.1.1.4'
N N 0.0061 0.0033 'International Tables Vol C Tables 4.2.6.8 and 6.1.1.4'

loop_
_geom_angle_atom_site_label_1
_geom_angle_atom_site_label_2
_geom_angle_atom_site_label_3
_geom_angle
C59 N4 C60 119.98(12)
C61 N4 C59 119.89(12)
C61 N4 C60 119.96(12)
N1 C1 C12 178.42(18)
N2 C2 C22 177.74(19)
N3 C3 C32 177.47(18)
C12 C11 C41 121.12(14)
C16 C11 C12 117.90(15)
C16 C11 C41 120.95(15)
C11 C12 C1 120.93(15)
C13 C12 C1 118.11(15)
C13 C12 C11 120.91(16)
C14 C13 C12 119.56(16)
C13 C14 C15 119.96(16)
C14 C15 C16 120.59(16)
C15 C16 C11 121.02(16)
C22 C21 C47 122.83(14)
C26 C21 C22 117.86(14)
C26 C21 C47 119.29(14)
C21 C22 C2 121.24(14)
C23 C22 C2 117.85(15)
C23 C22 C21 120.87(15)
C24 C23 C22 119.61(16)
C25 C24 C23 119.93(15)
C24 C25 C26 120.43(16)
C21 C26 C25 121.23(15)
C32 C31 C53 122.30(14)
C36 C31 C32 117.25(15)
C36 C31 C53 120.41(14)
C31 C32 C3 121.25(15)
C33 C32 C3 117.31(16)
C33 C32 C31 121.39(16)
C34 C33 C32 119.66(17)
C35 C34 C33 119.67(16)
C34 C35 C36 120.60(16)
C35 C36 C31 121.20(16)
C42 C41 C11 120.61(14)
C42 C41 C58 117.17(14)
C58 C41 C11 122.21(14)
C41 C42 C43 122.57(15)
C42 C43 C44 116.40(13)
C42 C43 C59 119.76(14)
C59 C43 C44 123.82(14)
C5 C44 C4 110.47(13)
C43 C44 C4 109.31(13)
C43 C44 C5 108.53(13)
C45 C44 C4 108.77(13)
C45 C44 C5 108.60(13)
C45 C44 C43 111.15(13)
C46 C45 C44 116.58(13)
C46 C45 C60 119.76(14)
C60 C45 C44 123.65(13)
C47 C46 C45 122.41(14)
C46 C47 C21 121.87(14)
C46 C47 C48 117.24(14)
C48 C47 C21 120.72(14)
C47 C48 C49 122.47(14)
C48 C49 C50 116.88(14)
C48 C49 C60 119.63(14)
C60 C49 C50 123.42(13)
C6 C50 C7 109.59(14)
C49 C50 C6 109.65(12)
C49 C50 C7 108.61(13)
C49 C50 C51 110.78(12)
C51 C50 C6 109.85(13)
C51 C50 C7 108.33(12)
C52 C51 C50 116.74(13)
C52 C51 C61 119.49(14)
C61 C51 C50 123.72(13)
C51 C52 C53 123.13(14)
C52 C53 C31 121.34(14)
C54 C53 C31 121.90(14)
C54 C53 C52 116.73(14)
C53 C54 C55 122.57(14)
C54 C55 C56 116.92(13)
C54 C55 C61 119.55(14)
C61 C55 C56 123.52(14)
C8 C56 C9 109.10(13)
C55 C56 C8 108.88(13)
C55 C56 C9 109.08(13)
C55 C56 C57 111.13(12)
C57 C56 C8 108.78(13)
C57 C56 C9 109.84(13)
C58 C57 C56 117.00(13)
C58 C57 C59 119.55(14)
C59 C57 C56 123.43(14)
C41 C58 C57 122.47(14)
C43 C59 N4 120.57(13)
C43 C59 C57 118.45(14)
C57 C59 N4 120.98(13)
C45 C60 N4 120.75(13)
C45 C60 C49 118.47(13)
C49 C60 N4 120.77(13)
C51 C61 N4 120.62(13)
C51 C61 C55 118.51(14)
C55 C61 N4 120.87(13)
Cl2 C10 Cl1 110.80(18)
Cl2' C10' Cl1 104.2(8)

loop_
_geom_bond_atom_site_label_1
_geom_bond_atom_site_label_2
_geom_bond_distance
N1 C1 1.145(2)
N2 C2 1.142(2)
N3 C3 1.148(2)
N4 C59 1.4187(19)
N4 C60 1.4250(18)
N4 C61 1.4173(19)
C1 C12 1.444(2)
C2 C22 1.442(2)
C3 C32 1.441(2)
C4 C44 1.546(2)
C5 C44 1.543(2)
C6 C50 1.543(2)
C7 C50 1.545(2)
C8 C56 1.546(2)
C9 C56 1.546(2)
C11 C12 1.409(2)
C11 C16 1.391(2)
C11 C41 1.481(2)
C12 C13 1.402(2)
C13 C14 1.382(3)
C14 C15 1.385(3)
C15 C16 1.386(2)
C21 C22 1.409(2)
C21 C26 1.388(2)
C21 C47 1.484(2)
C22 C23 1.402(2)
C23 C24 1.384(3)
C24 C25 1.383(3)
C25 C26 1.388(2)
C31 C32 1.409(2)
C31 C36 1.396(2)
C31 C53 1.480(2)
C32 C33 1.398(2)
C33 C34 1.386(3)
C34 C35 1.383(3)
C35 C36 1.390(2)
C41 C42 1.385(2)
C41 C58 1.389(2)
C42 C43 1.389(2)
C43 C44 1.514(2)
C43 C59 1.407(2)
C44 C45 1.510(2)
C45 C46 1.395(2)
C45 C60 1.406(2)
C46 C47 1.384(2)
C47 C48 1.389(2)
C48 C49 1.393(2)
C49 C50 1.514(2)
C49 C60 1.409(2)
C50 C51 1.518(2)
C51 C52 1.385(2)
C51 C61 1.406(2)
C52 C53 1.389(2)
C53 C54 1.389(2)
C54 C55 1.391(2)
C55 C56 1.514(2)
C55 C61 1.415(2)
C56 C57 1.517(2)
C57 C58 1.390(2)
C57 C59 1.412(2)
Cl1 C10 1.776(4)
Cl1 C10' 1.773(16)
Cl2 C10 1.754(3)
Cl2' C10' 1.746(15)
